data_7202085
loop_
_publ_author_name
'Carlucci, Lucia'
'Ciani, Gianfranco'
'Maggini, Simona'
'Proserpio, Davide M.'

_publ_section_title
;
 Metal--organic coordination frameworks assembled with the long
 flexible ligand 4,4&#x2032;-bis(imidazol-1-ylmethyl)biphenyl
;
_journal_issue 9
_journal_name_full CrystEngComm
_journal_page_first 1191
_journal_paper_doi 10.1039/b803815e
_journal_volume 10
_journal_year 2008
_chemical_formula_sum 'C20 H18 N4'
_chemical_formula_weight 314.38
_space_group_IT_number 14
_symmetry_cell_setting monoclinic
_symmetry_space_group_name_Hall '-P 2ybc'
_symmetry_space_group_name_H-M 'P 1 21/c 1'
_atom_sites_solution_hydrogens geom
_atom_sites_solution_primary direct
_atom_sites_solution_secondary difmap
_cell_angle_alpha 90.00
_cell_angle_beta 94.426(2)
_cell_angle_gamma 90.00
_cell_formula_units_Z 4
_cell_length_a 10.9570(11)
_cell_length_b 9.9635(10)
_cell_length_c 15.4573(15)
_cell_measurement_reflns_used 1661
_cell_measurement_temperature 293(2)
_cell_measurement_theta_max 22
_cell_measurement_theta_min 3
_cell_volume 1682.4(3)
_computing_molecular_graphics TOPOS
_computing_structure_refinement 'SHELXL-97 (Sheldrick, 1997)'
_computing_structure_solution SIR92
_diffrn_ambient_temperature 293(2)
_diffrn_detector_type CCD_plate
_diffrn_measured_fraction_theta_full 0.999
_diffrn_measured_fraction_theta_max 0.996
_diffrn_measurement_device SMART
_diffrn_measurement_method omega-scan
_diffrn_radiation_monochromator graphite
_diffrn_radiation_source 'fine-focus sealed tube'
_diffrn_radiation_type MoK\a
_diffrn_radiation_wavelength 0.71073
_diffrn_reflns_av_R_equivalents 0.0669
_diffrn_reflns_av_sigmaI/netI 0.0744
_diffrn_reflns_limit_h_max 15
_diffrn_reflns_limit_h_min -14
_diffrn_reflns_limit_k_max 13
_diffrn_reflns_limit_k_min -13
_diffrn_reflns_limit_l_max 21
_diffrn_reflns_limit_l_min -21
_diffrn_reflns_number 19757
_diffrn_reflns_theta_full 25.00
_diffrn_reflns_theta_max 30.03
_diffrn_reflns_theta_min 1.86
_diffrn_standards_decay_% 0
_exptl_absorpt_coefficient_mu 0.076
_exptl_absorpt_correction_T_max 1.00
_exptl_absorpt_correction_T_min 0.71
_exptl_absorpt_correction_type empirical
_exptl_crystal_colour colourless
_exptl_crystal_density_diffrn 1.241
_exptl_crystal_density_method 'not measured'
_exptl_crystal_description plate
_exptl_crystal_F_000 664
_exptl_crystal_size_max 0.40
_exptl_crystal_size_mid 0.20
_exptl_crystal_size_min 0.06
_refine_diff_density_max 0.256
_refine_diff_density_min -0.206
_refine_diff_density_rms 0.038
_refine_ls_extinction_method none
_refine_ls_goodness_of_fit_all 0.986
_refine_ls_hydrogen_treatment constr
_refine_ls_matrix_type full
_refine_ls_number_parameters 217
_refine_ls_number_reflns 4892
_refine_ls_number_restraints 0
_refine_ls_restrained_S_all 0.986
_refine_ls_R_factor_all 0.1687
_refine_ls_R_factor_obs 0.0590
_refine_ls_shift/su_max 0.000
_refine_ls_shift/su_mean 0.000
_refine_ls_structure_factor_coef Fsqd
_refine_ls_weighting_details 'calc w=1/[\s^2^(Fo^2^)+(0.0752P)^2^+0.1459P] where P=(Fo^2^+2Fc^2^)/3'
_refine_ls_weighting_scheme calc
_refine_ls_wR_factor_all 0.1770
_refine_ls_wR_factor_obs 0.1340
_reflns_number_observed 2064
_reflns_number_total 4892
_reflns_observed_criterion >2sigma(I)
_cod_data_source_file b803815e.txt
_cod_data_source_block Lu630_bimb
_cod_depositor_comments
;
The following automatic conversions were performed:
'_symmetry_cell_setting' value 'Monoclinic' changed to 'monoclinic'
according to '/home/saulius/struct/CIF-dictionaries/cif_core.dic'
dictionary named 'cif_core.dic' version 2.4.1 from 2010-06-29.

Automatic conversion script
Id: cif_fix_enum 1527 2010-12-29 10:47:43Z saulius 
;
_cod_original_sg_symbol_H-M 'P2(1)/c '
_cod_database_code 7202085

loop_
_symmetry_equiv_pos_as_xyz
'x, y, z'
'-x, y+1/2, -z+1/2'
'-x, -y, -z'
'x, -y-1/2, z-1/2'

loop_
_atom_site_label
_atom_site_type_symbol
_atom_site_fract_x
_atom_site_fract_y
_atom_site_fract_z
_atom_site_U_iso_or_equiv
_atom_site_adp_type
_atom_site_occupancy
_atom_site_symmetry_multiplicity
_atom_site_calc_flag
_atom_site_refinement_flags
_atom_site_disorder_assembly
_atom_site_disorder_group
N1 N 0.46700(14) 0.14130(15) 0.27341(10) 0.0440(4) Uani 1 1 d . B .
N2 N 1.02802(15) -0.29872(17) -0.27440(11) 0.0533(5) Uani 1 1 d . . .
C3 C 0.58441(17) 0.1213(2) 0.14244(12) 0.0460(5) Uani 1 1 d . B .
C4 C 0.70875(16) -0.03866(18) 0.02675(11) 0.0427(5) Uani 1 1 d . . .
C5 C 0.8081(2) -0.3331(2) -0.10481(13) 0.0562(6) Uani 1 1 d . . .
H5 H 0.7847 -0.4218 -0.1150 0.067 Uiso 1 1 calc R . .
C6 C 0.35232(18) 0.0900(2) 0.27163(13) 0.0507(5) Uani 1 1 d . . .
H6 H 0.2935 0.0961 0.2251 0.061 Uiso 1 1 calc R A 1
C7 C 0.77637(16) -0.12241(19) -0.03248(11) 0.0424(5) Uani 1 1 d . . .
C8 C 0.74517(19) -0.25546(19) -0.04889(13) 0.0504(5) Uani 1 1 d . . .
H8 H 0.6806 -0.2932 -0.0217 0.060 Uiso 1 1 calc R . .
N9 N 0.4446(2) 0.0431(2) 0.39732(12) 0.0625(5) Uani 0.50 1 d P B 1
C9 C 0.4446(2) 0.0431(2) 0.39732(12) 0.0625(5) Uani 0.50 1 d P B 2
H9 H 0.4600 0.0109 0.4536 0.075 Uiso 0.50 1 calc PR B 2
C10 C 0.5225(2) 0.1097(2) 0.35210(13) 0.0545(5) Uani 1 1 d . . .
H10 H 0.6026 0.1314 0.3713 0.065 Uiso 1 1 calc R B 1
C11 C 0.5217(2) 0.2121(2) 0.20350(13) 0.0534(5) Uani 1 1 d . . .
H11A H 0.5811 0.2760 0.2287 0.064 Uiso 1 1 calc R B .
H11B H 0.4583 0.2623 0.1704 0.064 Uiso 1 1 calc R . .
C12 C 0.65809(19) -0.0931(2) 0.09811(13) 0.0556(6) Uani 1 1 d . B .
H12 H 0.6646 -0.1850 0.1080 0.067 Uiso 1 1 calc R . .
N13 N 0.33687(19) 0.0299(2) 0.34612(14) 0.0605(5) Uani 0.50 1 d P B 1
C13 C 0.33687(19) 0.0299(2) 0.34612(14) 0.0605(5) Uani 0.50 1 d P B 2
H13 H 0.2663 -0.0132 0.3612 0.073 Uiso 0.50 1 calc PR B 2
C14 C 0.87514(18) -0.0710(2) -0.07380(12) 0.0485(5) Uani 1 1 d . . .
H14 H 0.8988 0.0177 -0.0639 0.058 Uiso 1 1 calc R . .
C15 C 0.6937(2) 0.0982(2) 0.01401(13) 0.0631(6) Uani 1 1 d . B .
H15 H 0.7256 0.1384 -0.0337 0.076 Uiso 1 1 calc R . .
N16 N 1.1673(2) -0.2011(2) -0.34797(15) 0.0762(6) Uani 1 1 d . . .
C17 C 0.93848(18) -0.1488(2) -0.12903(13) 0.0531(5) Uani 1 1 d . . .
H17 H 1.0044 -0.1122 -0.1553 0.064 Uiso 1 1 calc R . .
C18 C 0.59813(18) -0.0149(2) 0.15506(13) 0.0558(6) Uani 1 1 d . . .
H18 H 0.5664 -0.0549 0.2029 0.067 Uiso 1 1 calc R B .
C19 C 1.1449(2) -0.2652(3) -0.27819(16) 0.0726(7) Uani 1 1 d . . .
H19 H 1.2052 -0.2860 -0.2346 0.087 Uiso 1 1 calc R . .
C20 C 0.9052(2) -0.2806(2) -0.14586(14) 0.0566(6) Uani 1 1 d . . .
C21 C 0.6326(2) 0.1764(2) 0.07054(14) 0.0661(7) Uani 1 1 d . . .
H21 H 0.6238 0.2679 0.0600 0.079 Uiso 1 1 calc R B .
C22 C 0.9711(2) -0.2502(2) -0.34803(16) 0.0681(7) Uani 1 1 d . . .
H22 H 0.8880 -0.2559 -0.3651 0.082 Uiso 1 1 calc R . .
C23 C 1.0574(3) -0.1924(2) -0.39171(16) 0.0736(7) Uani 1 1 d . . .
H23 H 1.0430 -0.1514 -0.4456 0.088 Uiso 1 1 calc R . .
C24 C 0.9734(3) -0.3700(2) -0.20517(17) 0.0841(8) Uani 1 1 d . . .
H24A H 1.0375 -0.4171 -0.1706 0.101 Uiso 1 1 calc R . .
H24B H 0.9171 -0.4367 -0.2307 0.101 Uiso 1 1 calc R . .

loop_
_atom_site_aniso_label
_atom_site_aniso_U_11
_atom_site_aniso_U_22
_atom_site_aniso_U_33
_atom_site_aniso_U_23
_atom_site_aniso_U_13
_atom_site_aniso_U_12
N1 0.0450(9) 0.0474(10) 0.0407(9) -0.0052(7) 0.0102(7) 0.0023(7)
N2 0.0494(10) 0.0538(10) 0.0599(11) -0.0053(9) 0.0242(9) 0.0043(8)
C3 0.0507(11) 0.0437(11) 0.0449(11) 0.0008(9) 0.0112(9) -0.0001(9)
C4 0.0461(10) 0.0441(11) 0.0390(10) 0.0020(8) 0.0091(9) -0.0015(9)
C5 0.0675(14) 0.0439(12) 0.0604(13) -0.0001(10) 0.0258(11) -0.0036(10)
C6 0.0449(11) 0.0571(13) 0.0507(12) -0.0036(10) 0.0062(9) -0.0010(9)
C7 0.0470(11) 0.0449(11) 0.0362(10) 0.0032(8) 0.0083(8) -0.0008(9)
C8 0.0542(12) 0.0489(12) 0.0506(12) 0.0033(10) 0.0199(10) -0.0062(9)
N9 0.0822(15) 0.0598(13) 0.0468(11) 0.0028(10) 0.0124(11) 0.0091(11)
C9 0.0822(15) 0.0598(13) 0.0468(11) 0.0028(10) 0.0124(11) 0.0091(11)
C10 0.0558(13) 0.0576(13) 0.0492(12) -0.0079(10) -0.0013(10) 0.0067(10)
C11 0.0579(13) 0.0504(12) 0.0547(12) 0.0015(10) 0.0222(10) -0.0001(10)
C12 0.0702(14) 0.0419(11) 0.0585(13) 0.0086(10) 0.0299(11) 0.0019(10)
N13 0.0629(13) 0.0573(12) 0.0641(13) 0.0040(10) 0.0230(11) -0.0006(10)
C13 0.0629(13) 0.0573(12) 0.0641(13) 0.0040(10) 0.0230(11) -0.0006(10)
C14 0.0516(12) 0.0473(12) 0.0480(11) 0.0013(9) 0.0134(10) -0.0069(9)
C15 0.0955(17) 0.0488(13) 0.0491(12) 0.0094(10) 0.0327(12) 0.0008(12)
N16 0.0714(14) 0.0830(15) 0.0782(14) -0.0062(12) 0.0320(12) -0.0097(11)
C17 0.0506(12) 0.0541(14) 0.0576(13) 0.0042(10) 0.0226(10) -0.0022(10)
C18 0.0653(14) 0.0481(13) 0.0587(13) 0.0089(10) 0.0349(11) 0.0023(10)
C19 0.0478(13) 0.104(2) 0.0668(16) 0.0003(14) 0.0092(12) 0.0079(13)
C20 0.0627(14) 0.0500(13) 0.0604(13) 0.0065(10) 0.0267(11) 0.0071(10)
C21 0.1037(18) 0.0428(13) 0.0563(13) 0.0069(10) 0.0342(13) 0.0034(12)
C22 0.0525(14) 0.0842(18) 0.0669(15) -0.0151(13) -0.0003(12) 0.0043(12)
C23 0.102(2) 0.0693(17) 0.0519(14) -0.0029(12) 0.0184(15) 0.0092(15)
C24 0.108(2) 0.0573(15) 0.0965(19) 0.0077(14) 0.0654(17) 0.0142(14)

loop_
_atom_type_symbol
_atom_type_description
_atom_type_scat_dispersion_real
_atom_type_scat_dispersion_imag
_atom_type_scat_source
C C 0.0033 0.0016 'International Tables Vol C Tables 4.2.6.8 and 6.1.1.4'
H H 0.0000 0.0000 'International Tables Vol C Tables 4.2.6.8 and 6.1.1.4'
N N 0.0061 0.0033 'International Tables Vol C Tables 4.2.6.8 and 6.1.1.4'

loop_
_geom_angle_atom_site_label_1
_geom_angle_atom_site_label_2
_geom_angle_atom_site_label_3
_geom_angle
_geom_angle_site_symmetry_1
_geom_angle_site_symmetry_3
_geom_angle_publ_flag
C10 N1 C6 106.39(17) . . ?
C10 N1 C11 126.59(17) . . ?
C6 N1 C11 126.98(17) . . ?
C19 N2 C22 104.96(19) . . ?
C19 N2 C24 127.5(2) . . ?
C22 N2 C24 127.5(2) . . ?
C18 C3 C21 117.48(18) . . ?
C18 C3 C11 123.47(17) . . ?
C21 C3 C11 119.05(18) . . ?
C12 C4 C15 116.67(18) . . ?
C12 C4 C7 121.55(17) . . ?
C15 C4 C7 121.78(16) . . ?
C8 C5 C20 120.9(2) . . ?
C8 C5 H5 119.6 . . ?
C20 C5 H5 119.6 . . ?
N13 C6 N1 109.54(18) . . ?
N13 C6 H6 125.2 . . ?
N1 C6 H6 125.2 . . ?
C8 C7 C14 117.12(17) . . ?
C8 C7 C4 121.60(16) . . ?
C14 C7 C4 121.28(17) . . ?
C5 C8 C7 121.41(18) . . ?
C5 C8 H8 119.3 . . ?
C7 C8 H8 119.3 . . ?
C10 N9 N13 107.69(17) . . ?
N9 C10 N1 109.12(19) . . ?
N9 C10 H10 125.4 . . ?
N1 C10 H10 125.4 . . ?
N1 C11 C3 113.99(16) . . ?
N1 C11 H11A 108.8 . . ?
C3 C11 H11A 108.8 . . ?
N1 C11 H11B 108.8 . . ?
C3 C11 H11B 108.8 . . ?
H11A C11 H11B 107.7 . . ?
C18 C12 C4 121.84(19) . . ?
C18 C12 H12 119.1 . . ?
C4 C12 H12 119.1 . . ?
C6 N13 N9 107.24(18) . . ?
C17 C14 C7 121.44(19) . . ?
C17 C14 H14 119.3 . . ?
C7 C14 H14 119.3 . . ?
C21 C15 C4 121.52(18) . . ?
C21 C15 H15 119.2 . . ?
C4 C15 H15 119.2 . . ?
C19 N16 C23 103.4(2) . . ?
C14 C17 C20 120.85(18) . . ?
C14 C17 H17 119.6 . . ?
C20 C17 H17 119.6 . . ?
C3 C18 C12 121.20(18) . . ?
C3 C18 H18 119.4 . . ?
C12 C18 H18 119.4 . . ?
N16 C19 N2 114.0(2) . . ?
N16 C19 H19 123.0 . . ?
N2 C19 H19 123.0 . . ?
C17 C20 C5 118.29(18) . . ?
C17 C20 C24 122.47(19) . . ?
C5 C20 C24 119.2(2) . . ?
C3 C21 C15 121.3(2) . . ?
C3 C21 H21 119.4 . . ?
C15 C21 H21 119.4 . . ?
C23 C22 N2 106.4(2) . . ?
C23 C22 H22 126.8 . . ?
N2 C22 H22 126.8 . . ?
C22 C23 N16 111.2(2) . . ?
C22 C23 H23 124.4 . . ?
N16 C23 H23 124.4 . . ?
N2 C24 C20 114.16(18) . . ?
N2 C24 H24A 108.7 . . ?
C20 C24 H24A 108.7 . . ?
N2 C24 H24B 108.7 . . ?
C20 C24 H24B 108.7 . . ?
H24A C24 H24B 107.6 . . ?

loop_
_geom_bond_atom_site_label_1
_geom_bond_atom_site_label_2
_geom_bond_distance
_geom_bond_site_symmetry_2
_geom_bond_publ_flag
N1 C10 1.354(2) . ?
N1 C6 1.355(2) . ?
N1 C11 1.458(2) . ?
N2 C19 1.329(3) . ?
N2 C22 1.345(3) . ?
N2 C24 1.451(3) . ?
C3 C18 1.378(3) . ?
C3 C21 1.381(3) . ?
C3 C11 1.510(3) . ?
C4 C12 1.383(2) . ?
C4 C15 1.386(3) . ?
C4 C7 1.479(2) . ?
C5 C8 1.383(3) . ?
C5 C20 1.384(3) . ?
C5 H5 0.9300 . ?
C6 N13 1.320(3) . ?
C6 H6 0.9300 . ?
C7 C8 1.387(3) . ?
C7 C14 1.396(2) . ?
C8 H8 0.9300 . ?
N9 C10 1.323(3) . ?
N9 N13 1.376(3) . ?
C10 H10 0.9300 . ?
C11 H11A 0.9700 . ?
C11 H11B 0.9700 . ?
C12 C18 1.379(3) . ?
C12 H12 0.9300 . ?
C14 C17 1.380(3) . ?
C14 H14 0.9300 . ?
C15 C21 1.382(3) . ?
C15 H15 0.9300 . ?
N16 C19 1.293(3) . ?
N16 C23 1.338(3) . ?
C17 C20 1.382(3) . ?
C17 H17 0.9300 . ?
C18 H18 0.9300 . ?
C19 H19 0.9300 . ?
C20 C24 1.516(3) . ?
C21 H21 0.9300 . ?
C22 C23 1.334(3) . ?
C22 H22 0.9300 . ?
C23 H23 0.9300 . ?
C24 H24A 0.9700 . ?
C24 H24B 0.9700 . ?
